data_4327951
loop_
_publ_author_name
'Virendra Kumar Rai'
'Masayoshi Nishiura'
'Masanori Takimoto'
'Shanshan Zhao'
'Yu Liu'
'Zhaomin Hou'

_publ_section_title
;
 Bis-Cyclometalated Iridium(III) Complexes Bearing Ancillary Guanidinate
 Ligands. Synthesis, Structure, and Highly Efficient Electroluminescence
;
_journal_name_full 'Inorganic Chemistry'
_journal_page_first 822
_journal_page_last 835
_journal_paper_doi 10.1021/ic201217a
_journal_volume 51
_journal_year 2012
_chemical_formula_sum 'C63 H70 Ir N5'
_chemical_formula_weight 1089.44
_chemical_name_systematic
; 
 ? 
;
_space_group_IT_number 2
_symmetry_cell_setting triclinic
_symmetry_space_group_name_Hall '-P 1'
_symmetry_space_group_name_H-M 'P -1'
_atom_sites_solution_hydrogens geom
_atom_sites_solution_primary direct
_atom_sites_solution_secondary difmap
_audit_creation_method SHELXL-97
_cell_angle_alpha 112.386(4)
_cell_angle_beta 96.055(4)
_cell_angle_gamma 97.321(4)
_cell_formula_units_Z 2
_cell_length_a 11.112(4)
_cell_length_b 15.742(5)
_cell_length_c 16.584(5)
_cell_measurement_reflns_used 360
_cell_measurement_temperature 173(2)
_cell_measurement_theta_max 25
_cell_measurement_theta_min 2
_cell_volume 2622.7(15)
_computing_cell_refinement 'Bruker SMART'
_computing_data_collection 'Bruker SMART'
_computing_data_reduction 'Bruker SHELXTL'
_computing_molecular_graphics 'Bruker SHELXTL'
_computing_publication_material 'Bruker SHELXTL'
_computing_structure_refinement 'SHELXL-97 (Sheldrick, 1997)'
_computing_structure_solution 'SHELXS-97 (Sheldrick, 1990)'
_diffrn_ambient_temperature 173(2)
_diffrn_measured_fraction_theta_full 0.950
_diffrn_measured_fraction_theta_max 0.950
_diffrn_measurement_device_type 'CCD area detector'
_diffrn_measurement_method 'phi and omega scans'
_diffrn_radiation_monochromator graphite
_diffrn_radiation_source 'fine-focus sealed tube'
_diffrn_radiation_type MoK\a
_diffrn_radiation_wavelength 0.71073
_diffrn_reflns_av_R_equivalents 0.0565
_diffrn_reflns_av_sigmaI/netI 0.1110
_diffrn_reflns_limit_h_max 9
_diffrn_reflns_limit_h_min -13
_diffrn_reflns_limit_k_max 18
_diffrn_reflns_limit_k_min -17
_diffrn_reflns_limit_l_max 19
_diffrn_reflns_limit_l_min -19
_diffrn_reflns_number 13733
_diffrn_reflns_theta_full 25.04
_diffrn_reflns_theta_max 25.04
_diffrn_reflns_theta_min 1.42
_exptl_absorpt_coefficient_mu 2.590
_exptl_absorpt_correction_T_max 0.6973
_exptl_absorpt_correction_T_min 0.5104
_exptl_absorpt_correction_type multi-scan
_exptl_absorpt_process_details SADABS
_exptl_crystal_colour yellow
_exptl_crystal_density_diffrn 1.379
_exptl_crystal_description prism
_exptl_crystal_F_000 1120
_exptl_crystal_size_max 0.30
_exptl_crystal_size_mid 0.20
_exptl_crystal_size_min 0.15
_refine_diff_density_max 4.550
_refine_diff_density_min -2.096
_refine_diff_density_rms 0.187
_refine_ls_extinction_method none
_refine_ls_goodness_of_fit_ref 0.965
_refine_ls_hydrogen_treatment none
_refine_ls_matrix_type full
_refine_ls_number_parameters 604
_refine_ls_number_reflns 8817
_refine_ls_number_restraints 0
_refine_ls_restrained_S_all 0.965
_refine_ls_R_factor_all 0.0763
_refine_ls_R_factor_gt 0.0602
_refine_ls_shift/su_max 0.031
_refine_ls_shift/su_mean 0.001
_refine_ls_structure_factor_coef Fsqd
_refine_ls_weighting_details 'calc w=1/[\s^2^(Fo^2^)+(0.0756P)^2^+0.0000P] where P=(Fo^2^+2Fc^2^)/3'
_refine_ls_weighting_scheme calc
_refine_ls_wR_factor_gt 0.1378
_refine_ls_wR_factor_ref 0.1432
_reflns_number_gt 6934
_reflns_number_total 8817
_reflns_threshold_expression >2sigma(I)
_cod_data_source_file ic201217a_si_002_04.cif
_cod_data_source_block 4
_cod_original_cell_volume 2622.8(14)
_cod_database_code 4327951

loop_
_symmetry_equiv_pos_as_xyz
'x, y, z'
'-x, -y, -z'

loop_
_atom_site_label
_atom_site_type_symbol
_atom_site_fract_x
_atom_site_fract_y
_atom_site_fract_z
_atom_site_U_iso_or_equiv
_atom_site_adp_type
_atom_site_occupancy
_atom_site_symmetry_multiplicity
_atom_site_calc_flag
_atom_site_refinement_flags
Ir1 Ir 0.292106(17) 0.251371(11) 0.423119(11) 0.02004(5) Uani 1 1 d .
N1 N 0.1214(4) 0.2180(2) 0.4469(2) 0.0237(10) Uani 1 1 d .
N2 N 0.4554(3) 0.2896(2) 0.3917(2) 0.0218(10) Uani 1 1 d .
N3 N 0.3744(4) 0.1658(2) 0.4817(2) 0.0268(11) Uani 1 1 d .
N4 N 0.3585(3) 0.3085(2) 0.5658(2) 0.0199(10) Uani 1 1 d .
N5 N 0.4500(4) 0.2192(2) 0.6371(2) 0.0254(11) Uani 1 1 d .
C1 C 0.2093(4) 0.3461(3) 0.3979(3) 0.0215(12) Uani 1 1 d .
C2 C 0.0918(4) 0.3477(3) 0.4145(3) 0.0249(13) Uani 1 1 d .
C3 C 0.0242(5) 0.4136(3) 0.4050(3) 0.0315(14) Uani 1 1 d .
H3 H -0.0558 0.4144 0.4202 0.038 Uiso 1 1 d R
C4 C 0.1918(5) 0.4748(3) 0.3531(3) 0.0307(14) Uani 1 1 d .
H4 H 0.2272 0.5181 0.3312 0.037 Uiso 1 1 d R
C5 C 0.0740(5) 0.4770(3) 0.3735(3) 0.0339(15) Uani 1 1 d .
H5 H 0.0285 0.5213 0.3658 0.041 Uiso 1 1 d R
C6 C 0.2588(5) 0.4104(3) 0.3644(3) 0.0245(13) Uani 1 1 d .
H6 H 0.3390 0.4097 0.3495 0.029 Uiso 1 1 d R
C7 C 0.0404(4) 0.2748(3) 0.4429(3) 0.0231(13) Uani 1 1 d .
C8 C -0.0728(5) 0.2617(3) 0.4652(3) 0.0358(15) Uani 1 1 d .
H8 H -0.1273 0.3029 0.4632 0.043 Uiso 1 1 d R
C9 C -0.1103(5) 0.1897(4) 0.4907(3) 0.0391(16) Uani 1 1 d .
H9 H -0.1888 0.1817 0.5075 0.047 Uiso 1 1 d R
C10 C -0.0289(5) 0.1303(4) 0.4909(3) 0.0366(15) Uani 1 1 d .
H10 H -0.0523 0.0786 0.5057 0.044 Uiso 1 1 d R
C11 C 0.0861(5) 0.1459(3) 0.4694(3) 0.0301(14) Uani 1 1 d .
H11 H 0.1417 0.1051 0.4707 0.036 Uiso 1 1 d R
C12 C 0.2608(4) 0.1720(3) 0.2936(3) 0.0261(13) Uani 1 1 d .
C13 C 0.3573(4) 0.1834(3) 0.2491(3) 0.0221(12) Uani 1 1 d .
C14 C 0.3517(5) 0.1320(3) 0.1593(3) 0.0319(14) Uani 1 1 d .
H14 H 0.4184 0.1424 0.1308 0.038 Uiso 1 1 d R
C15 C 0.2479(5) 0.0658(4) 0.1121(3) 0.0423(17) Uani 1 1 d .
H15 H 0.2431 0.0293 0.0508 0.051 Uiso 1 1 d R
C16 C 0.1529(5) 0.0535(4) 0.1544(3) 0.0439(18) Uani 1 1 d .
H16 H 0.0812 0.0087 0.1216 0.053 Uiso 1 1 d R
C17 C 0.1577(5) 0.1041(3) 0.2429(3) 0.0333(15) Uani 1 1 d .
H17 H 0.0902 0.0929 0.2704 0.040 Uiso 1 1 d R
C18 C 0.4658(4) 0.2495(3) 0.3039(3) 0.0231(12) Uani 1 1 d .
C19 C 0.5736(5) 0.2723(3) 0.2776(3) 0.0327(15) Uani 1 1 d .
H19 H 0.5813 0.2427 0.2171 0.039 Uiso 1 1 d R
C20 C 0.6701(4) 0.3363(3) 0.3359(3) 0.0294(14) Uani 1 1 d .
H20 H 0.7437 0.3524 0.3165 0.035 Uiso 1 1 d R
C21 C 0.6580(4) 0.3773(3) 0.4243(3) 0.0279(13) Uani 1 1 d .
H21 H 0.7239 0.4212 0.4668 0.033 Uiso 1 1 d R
C22 C 0.5511(4) 0.3536(3) 0.4488(3) 0.0216(12) Uani 1 1 d .
H22 H 0.5427 0.3832 0.5091 0.026 Uiso 1 1 d R
C23 C 0.3948(4) 0.2315(3) 0.5604(3) 0.0233(9) Uani 1 1 d .
C24 C 0.4255(4) 0.0812(3) 0.4570(3) 0.0233(9) Uani 1 1 d .
H24 H 0.4639 0.0765 0.5121 0.028 Uiso 1 1 d R
C25 C 0.5239(5) 0.0851(4) 0.4018(3) 0.0425(17) Uani 1 1 d .
H25A H 0.4873 0.0884 0.3468 0.064 Uiso 1 1 d R
H25B H 0.5610 0.0290 0.3876 0.064 Uiso 1 1 d R
H25C H 0.5875 0.1407 0.4350 0.064 Uiso 1 1 d R
C26 C 0.3245(5) -0.0031(3) 0.4080(4) 0.0479(19) Uani 1 1 d .
H26A H 0.2653 -0.0062 0.4470 0.072 Uiso 1 1 d R
H26B H 0.3601 -0.0600 0.3896 0.072 Uiso 1 1 d R
H26C H 0.2825 0.0025 0.3557 0.072 Uiso 1 1 d R
C27 C 0.3501(5) 0.3837(3) 0.6505(3) 0.0269(13) Uani 1 1 d .
H27 H 0.3598 0.3598 0.6983 0.032 Uiso 1 1 d R
C28 C 0.2245(5) 0.4118(3) 0.6452(3) 0.0348(15) Uani 1 1 d .
H28A H 0.2129 0.4336 0.5974 0.052 Uiso 1 1 d R
H28B H 0.2194 0.4620 0.7015 0.052 Uiso 1 1 d R
H28C H 0.1604 0.3577 0.6333 0.052 Uiso 1 1 d R
C29 C 0.4510(5) 0.4670(3) 0.6728(4) 0.0406(17) Uani 1 1 d .
H29A H 0.5313 0.4489 0.6804 0.061 Uiso 1 1 d R
H29B H 0.4417 0.5173 0.7279 0.061 Uiso 1 1 d R
H29C H 0.4456 0.4888 0.6248 0.061 Uiso 1 1 d R
C30 C 0.5744(4) 0.2482(3) 0.6755(3) 0.0231(12) Uani 1 1 d .
C31 C 0.5941(4) 0.2197(3) 0.7448(3) 0.0225(12) Uani 1 1 d .
C32 C 0.4787(4) 0.1674(3) 0.7463(3) 0.0215(12) Uani 1 1 d .
C33 C 0.3938(4) 0.1696(3) 0.6789(3) 0.0229(12) Uani 1 1 d .
C34 C 0.6700(4) 0.2937(3) 0.6521(3) 0.0257(13) Uani 1 1 d .
H34 H 0.6566 0.3128 0.6045 0.031 Uiso 1 1 d R
C35 C 0.7845(5) 0.3104(3) 0.6998(3) 0.0293(13) Uani 1 1 d .
H35 H 0.8513 0.3407 0.6836 0.035 Uiso 1 1 d R
C36 C 0.8088(4) 0.2852(3) 0.7723(3) 0.0278(14) Uani 1 1 d .
C37 C 0.7107(5) 0.2388(3) 0.7920(3) 0.0284(13) Uani 1 1 d .
H37 H 0.7235 0.2196 0.8396 0.034 Uiso 1 1 d R
C38 C 0.9385(6) 0.3053(5) 0.8221(4) 0.0702(17) Uani 1 1 d .
C39 C 0.9987(7) 0.4073(6) 0.8474(6) 0.108(3) Uani 1 1 d .
H39A H 0.9496 0.4486 0.8847 0.162 Uiso 1 1 d R
H39B H 1.0024 0.4191 0.7937 0.162 Uiso 1 1 d R
H39C H 1.0822 0.4194 0.8800 0.162 Uiso 1 1 d R
C40 C 1.0174(7) 0.2525(7) 0.7632(6) 0.108(3) Uani 1 1 d .
H40A H 1.1002 0.2900 0.7772 0.162 Uiso 1 1 d R
H40B H 0.9821 0.2378 0.7017 0.162 Uiso 1 1 d R
H40C H 1.0221 0.1944 0.7712 0.162 Uiso 1 1 d R
C41 C 0.9474(6) 0.2926(5) 0.9045(4) 0.0702(17) Uani 1 1 d .
H41A H 0.9203 0.2270 0.8940 0.105 Uiso 1 1 d R
H41B H 0.8949 0.3310 0.9411 0.105 Uiso 1 1 d R
H41C H 1.0329 0.3133 0.9351 0.105 Uiso 1 1 d R
C42 C 0.4412(4) 0.1171(3) 0.7952(3) 0.0256(13) Uani 1 1 d .
H42 H 0.4989 0.1155 0.8409 0.031 Uiso 1 1 d R
C43 C 0.3231(5) 0.0699(3) 0.7790(3) 0.0288(14) Uani 1 1 d .
C44 C 0.2389(5) 0.0765(3) 0.7127(3) 0.0300(14) Uani 1 1 d .
H44 H 0.1561 0.0453 0.7017 0.036 Uiso 1 1 d R
C45 C 0.2713(5) 0.1258(3) 0.6632(3) 0.0304(14) Uani 1 1 d .
H45 H 0.2123 0.1300 0.6197 0.036 Uiso 1 1 d R
C46 C 0.2790(5) 0.0099(3) 0.8267(3) 0.0338(14) Uani 1 1 d .
C47 C 0.1759(5) 0.0472(4) 0.8755(3) 0.0438(17) Uani 1 1 d .
H47A H 0.2078 0.1093 0.9225 0.066 Uiso 1 1 d R
H47B H 0.1433 0.0046 0.9016 0.066 Uiso 1 1 d R
H47C H 0.1100 0.0516 0.8338 0.066 Uiso 1 1 d R
C48 C 0.3815(5) 0.0087(4) 0.8947(3) 0.0498(17) Uani 1 1 d .
H48A H 0.4484 -0.0167 0.8650 0.075 Uiso 1 1 d R
H48B H 0.3491 -0.0304 0.9243 0.075 Uiso 1 1 d R
H48C H 0.4127 0.0725 0.9386 0.075 Uiso 1 1 d R
C49 C 0.2311(6) -0.0903(4) 0.7594(4) 0.0509(19) Uani 1 1 d .
H49A H 0.1602 -0.0915 0.7182 0.076 Uiso 1 1 d R
H49B H 0.2061 -0.1298 0.7905 0.076 Uiso 1 1 d R
H49C H 0.2965 -0.1138 0.7265 0.076 Uiso 1 1 d R
C50 C 0.3416(6) 0.4027(4) -0.0369(4) 0.053(2) Uani 1 1 d .
C51 C 0.3364(7) 0.3228(5) -0.0225(4) 0.068(2) Uani 1 1 d .
H51 H 0.3454 0.2669 -0.0692 0.081 Uiso 1 1 d R
C52 C 0.3263(7) 0.4831(5) 0.0325(4) 0.070(2) Uani 1 1 d .
H52 H 0.3275 0.5399 0.0247 0.084 Uiso 1 1 d R
C53 C 0.3604(9) 0.4015(6) -0.1243(5) 0.106(4) Uani 1 1 d .
H53A H 0.3804 0.3413 -0.1608 0.159 Uiso 1 1 d R
H53B H 0.4283 0.4519 -0.1163 0.159 Uiso 1 1 d R
H53C H 0.2850 0.4108 -0.1537 0.159 Uiso 1 1 d R
C54 C 0.3057(7) 0.3993(6) 0.1222(4) 0.076(3) Uani 1 1 d .
H54 H 0.2932 0.3979 0.1776 0.092 Uiso 1 1 d R
C55 C 0.3098(7) 0.4802(5) 0.1107(4) 0.076(3) Uani 1 1 d .
H55 H 0.3011 0.5353 0.1584 0.091 Uiso 1 1 d R
C56 C 0.3194(8) 0.3211(5) 0.0564(5) 0.081(3) Uani 1 1 d .
H56 H 0.3167 0.2645 0.0649 0.097 Uiso 1 1 d R
C57 C 0.1095(6) 0.7347(4) 0.8868(4) 0.058(2) Uani 1 1 d .
C58 C 0.1758(7) 0.8129(4) 0.9536(4) 0.068(2) Uani 1 1 d .
H58 H 0.1393 0.8668 0.9759 0.081 Uiso 1 1 d R
C59 C 0.2909(8) 0.8167(5) 0.9887(4) 0.078(3) Uani 1 1 d .
H59 H 0.3329 0.8729 1.0359 0.093 Uiso 1 1 d R
C60 C 0.1604(8) 0.6576(5) 0.8563(4) 0.083(3) Uani 1 1 d .
H60 H 0.1150 0.6018 0.8105 0.099 Uiso 1 1 d R
C61 C 0.3473(8) 0.7456(5) 0.9606(4) 0.078(3) Uani 1 1 d .
H61 H 0.4306 0.7513 0.9852 0.094 Uiso 1 1 d R
C62 C -0.0153(8) 0.7351(6) 0.8499(6) 0.105(4) Uani 1 1 d .
H62A H -0.0138 0.7468 0.7960 0.157 Uiso 1 1 d R
H62B H -0.0492 0.7842 0.8930 0.157 Uiso 1 1 d R
H62C H -0.0669 0.6742 0.8354 0.157 Uiso 1 1 d R
C63 C 0.2824(9) 0.6612(6) 0.8934(5) 0.109(3) Uani 1 1 d .
H63 H 0.3202 0.6077 0.8735 0.131 Uiso 1 1 d R

loop_
_atom_site_aniso_label
_atom_site_aniso_U_11
_atom_site_aniso_U_22
_atom_site_aniso_U_33
_atom_site_aniso_U_23
_atom_site_aniso_U_13
_atom_site_aniso_U_12
Ir1 0.02117(9) 0.01791(7) 0.02181(7) 0.00847(5) 0.00567(6) 0.00281(6)
N1 0.024(2) 0.0245(17) 0.0229(17) 0.0119(13) 0.0026(16) -0.0019(16)
N2 0.0156(19) 0.0198(15) 0.0337(18) 0.0169(13) 0.0036(15) -0.0031(14)
N3 0.031(2) 0.0253(17) 0.0279(18) 0.0124(14) 0.0050(17) 0.0123(16)
N4 0.026(2) 0.0112(14) 0.0253(16) 0.0098(12) 0.0052(15) 0.0039(14)
N5 0.029(2) 0.0253(16) 0.0272(17) 0.0151(13) 0.0054(16) 0.0074(16)
C1 0.027(2) 0.0206(19) 0.0153(19) 0.0035(16) 0.0072(18) 0.0079(18)
C2 0.027(3) 0.022(2) 0.023(2) 0.0055(16) -0.0011(19) 0.0072(18)
C3 0.025(3) 0.038(2) 0.029(2) 0.0088(19) 0.006(2) 0.009(2)
C4 0.042(3) 0.0154(19) 0.031(2) 0.0083(17) 0.002(2) 0.000(2)
C5 0.028(3) 0.027(2) 0.047(3) 0.0163(19) -0.002(2) 0.008(2)
C6 0.031(3) 0.0202(19) 0.022(2) 0.0074(16) 0.0050(19) 0.0047(19)
C7 0.014(2) 0.035(2) 0.0178(19) 0.0085(17) 0.0033(17) 0.0040(19)
C8 0.032(3) 0.038(3) 0.035(3) 0.010(2) 0.009(2) 0.010(2)
C9 0.027(3) 0.048(3) 0.044(3) 0.019(2) 0.014(2) 0.004(2)
C10 0.031(3) 0.039(2) 0.042(3) 0.019(2) 0.013(2) 0.002(2)
C11 0.031(3) 0.026(2) 0.033(2) 0.0111(18) 0.008(2) 0.003(2)
C12 0.025(3) 0.034(2) 0.0156(19) 0.0087(17) 0.0037(19) -0.006(2)
C13 0.025(2) 0.0198(18) 0.025(2) 0.0115(15) 0.0075(18) 0.0052(18)
C14 0.031(3) 0.034(2) 0.029(2) 0.0108(19) 0.012(2) 0.001(2)
C15 0.050(3) 0.039(3) 0.023(2) 0.000(2) 0.006(2) -0.008(3)
C16 0.038(3) 0.041(3) 0.037(3) 0.002(2) 0.006(3) -0.006(3)
C17 0.026(3) 0.038(3) 0.029(2) 0.008(2) 0.012(2) -0.008(2)
C18 0.028(2) 0.0248(19) 0.0258(19) 0.0169(15) 0.0118(18) 0.0100(18)
C19 0.035(3) 0.030(2) 0.031(2) 0.0102(19) 0.007(2) 0.006(2)
C20 0.024(2) 0.029(2) 0.036(2) 0.0116(19) 0.017(2) 0.004(2)
C21 0.017(2) 0.029(2) 0.036(2) 0.0127(18) 0.002(2) 0.0005(19)
C22 0.024(2) 0.0182(18) 0.022(2) 0.0087(15) -0.0011(19) 0.0037(17)
C23 0.0275(17) 0.0077(12) 0.0331(16) 0.0063(11) 0.0073(14) 0.0016(12)
C24 0.0275(17) 0.0077(12) 0.0331(16) 0.0063(11) 0.0073(14) 0.0016(12)
C25 0.047(3) 0.035(2) 0.051(3) 0.017(2) 0.017(3) 0.014(2)
C26 0.046(3) 0.020(2) 0.070(4) 0.009(2) 0.009(3) 0.009(2)
C27 0.041(3) 0.020(2) 0.018(2) 0.0039(16) 0.007(2) 0.007(2)
C28 0.035(3) 0.025(2) 0.035(3) -0.001(2) 0.010(2) 0.007(2)
C29 0.033(3) 0.026(2) 0.045(3) -0.003(2) 0.002(3) 0.005(2)
C30 0.032(3) 0.0163(18) 0.022(2) 0.0060(16) 0.0092(19) 0.0088(18)
C31 0.026(2) 0.0226(19) 0.021(2) 0.0091(16) 0.0115(18) 0.0065(18)
C32 0.026(2) 0.0195(19) 0.0162(19) 0.0027(16) 0.0069(18) 0.0049(18)
C33 0.033(3) 0.0180(18) 0.0214(19) 0.0103(15) 0.0129(19) 0.0032(18)
C34 0.034(3) 0.0186(18) 0.028(2) 0.0110(16) 0.008(2) 0.0103(18)
C35 0.028(3) 0.029(2) 0.035(2) 0.0162(18) 0.014(2) 0.001(2)
C36 0.024(2) 0.027(2) 0.029(2) 0.0079(18) 0.007(2) 0.0026(19)
C37 0.038(3) 0.027(2) 0.026(2) 0.0162(16) 0.006(2) 0.007(2)
C38 0.035(3) 0.121(3) 0.065(2) 0.055(2) -0.002(2) 0.001(3)
C39 0.041(3) 0.130(5) 0.130(5) 0.040(4) -0.023(3) 0.006(3)
C40 0.041(3) 0.130(5) 0.130(5) 0.040(4) -0.023(3) 0.006(3)
C41 0.035(3) 0.121(3) 0.065(2) 0.055(2) -0.002(2) 0.001(3)
C42 0.032(3) 0.028(2) 0.020(2) 0.0115(16) 0.0072(19) 0.0077(19)
C43 0.030(3) 0.027(2) 0.031(2) 0.0133(17) 0.011(2) 0.002(2)
C44 0.023(3) 0.036(2) 0.032(2) 0.0151(18) 0.008(2) 0.001(2)
C45 0.026(3) 0.037(2) 0.035(2) 0.0223(18) 0.006(2) 0.003(2)
C46 0.035(3) 0.042(2) 0.030(2) 0.0208(18) 0.011(2) 0.003(2)
C47 0.037(3) 0.060(3) 0.045(3) 0.030(2) 0.017(2) 0.007(3)
C48 0.046(3) 0.069(3) 0.063(3) 0.054(2) 0.016(3) 0.014(3)
C49 0.070(4) 0.038(3) 0.053(3) 0.025(2) 0.024(3) 0.007(3)
C50 0.041(3) 0.070(4) 0.043(3) 0.021(3) 0.003(3) 0.001(3)
C51 0.078(5) 0.058(4) 0.055(4) 0.004(3) 0.017(3) 0.025(3)
C52 0.082(5) 0.050(4) 0.070(4) 0.014(3) 0.011(4) 0.016(3)
C53 0.105(7) 0.139(7) 0.086(5) 0.061(4) 0.019(5) 0.009(6)
C54 0.065(5) 0.115(5) 0.051(3) 0.038(3) 0.012(3) 0.004(4)
C55 0.091(5) 0.066(4) 0.056(4) 0.004(3) 0.024(4) 0.024(4)
C56 0.094(6) 0.069(4) 0.076(5) 0.027(4) 0.009(4) 0.011(4)
C57 0.068(4) 0.056(3) 0.050(3) 0.027(2) 0.015(3) -0.011(3)
C58 0.099(6) 0.042(3) 0.058(3) 0.025(3) -0.001(4) -0.008(3)
C59 0.102(6) 0.072(4) 0.063(4) 0.043(3) -0.002(4) -0.009(4)
C60 0.120(7) 0.070(5) 0.043(4) 0.011(3) 0.006(4) 0.008(5)
C61 0.093(6) 0.081(4) 0.072(4) 0.039(3) 0.021(4) 0.027(4)
C62 0.072(6) 0.118(7) 0.103(6) 0.030(5) -0.002(5) -0.002(5)
C63 0.171(8) 0.108(5) 0.079(4) 0.045(4) 0.065(5) 0.075(5)

loop_
_atom_type_symbol
_atom_type_description
_atom_type_scat_dispersion_real
_atom_type_scat_dispersion_imag
_atom_type_scat_source
C C 0.0033 0.0016 'International Tables Vol C Tables 4.2.6.8 and 6.1.1.4'
H H 0.0000 0.0000 'International Tables Vol C Tables 4.2.6.8 and 6.1.1.4'
N N 0.0061 0.0033 'International Tables Vol C Tables 4.2.6.8 and 6.1.1.4'
Ir Ir -1.4442 7.9887 'International Tables Vol C Tables 4.2.6.8 and 6.1.1.4'

loop_
_geom_angle_atom_site_label_1
_geom_angle_atom_site_label_2
_geom_angle_atom_site_label_3
_geom_angle
C12 Ir1 C1 88.93(19)
C12 Ir1 N2 80.15(16)
C1 Ir1 N2 95.77(18)
C12 Ir1 N1 97.31(16)
C1 Ir1 N1 79.38(18)
N2 Ir1 N1 174.62(16)
C12 Ir1 N3 103.81(18)
C1 Ir1 N3 166.60(15)
N2 Ir1 N3 90.56(16)
N1 Ir1 N3 94.67(16)
C12 Ir1 N4 163.51(18)
C1 Ir1 N4 107.33(14)
N2 Ir1 N4 95.14(14)
N1 Ir1 N4 88.59(14)
N3 Ir1 N4 60.21(13)
C12 Ir1 C23 133.68(18)
C1 Ir1 C23 137.38(14)
N2 Ir1 C23 93.06(15)
N1 Ir1 C23 92.11(15)
N3 Ir1 C23 30.01(12)
N4 Ir1 C23 30.21(13)
C11 N1 C7 119.1(4)
C11 N1 Ir1 123.9(3)
C7 N1 Ir1 116.9(3)
C22 N2 C18 118.4(4)
C22 N2 Ir1 125.5(3)
C18 N2 Ir1 116.1(3)
C23 N3 C24 124.7(4)
C23 N3 Ir1 92.9(3)
C24 N3 Ir1 140.7(3)
C23 N4 C27 123.1(4)
C23 N4 Ir1 91.9(2)
C27 N4 Ir1 143.2(3)
C33 N5 C30 108.1(4)
C33 N5 C23 126.3(4)
C30 N5 C23 125.3(4)
C2 C1 C6 117.0(5)
C2 C1 Ir1 115.9(4)
C6 C1 Ir1 127.1(4)
C1 C2 C3 122.6(5)
C1 C2 C7 115.2(4)
C3 C2 C7 122.2(5)
C5 C3 C2 119.9(5)
C5 C3 H3 120.1
C2 C3 H3 120.1
C6 C4 C5 121.0(5)
C6 C4 H4 119.5
C5 C4 H4 119.5
C3 C5 C4 118.6(5)
C3 C5 H5 120.6
C4 C5 H5 120.8
C4 C6 C1 120.8(5)
C4 C6 H6 119.7
C1 C6 H6 119.6
N1 C7 C8 120.4(5)
N1 C7 C2 112.2(4)
C8 C7 C2 127.3(5)
C7 C8 C9 121.6(5)
C7 C8 H8 119.1
C9 C8 H8 119.3
C10 C9 C8 117.2(5)
C10 C9 H9 121.5
C8 C9 H9 121.3
C11 C10 C9 120.1(5)
C11 C10 H10 120.0
C9 C10 H10 119.9
N1 C11 C10 121.4(5)
N1 C11 H11 119.3
C10 C11 H11 119.3
C13 C12 C17 116.3(4)
C13 C12 Ir1 115.0(3)
C17 C12 Ir1 128.6(4)
C14 C13 C12 122.4(4)
C14 C13 C18 122.2(4)
C12 C13 C18 115.3(4)
C15 C14 C13 119.2(5)
C15 C14 H14 120.5
C13 C14 H14 120.3
C16 C15 C14 119.2(4)
C16 C15 H15 120.4
C14 C15 H15 120.3
C15 C16 C17 121.8(5)
C15 C16 H16 119.0
C17 C16 H16 119.1
C16 C17 C12 121.0(5)
C16 C17 H17 119.5
C12 C17 H17 119.5
C19 C18 N2 119.3(4)
C19 C18 C13 127.3(4)
N2 C18 C13 113.4(4)
C20 C19 C18 121.8(4)
C20 C19 H19 119.2
C18 C19 H19 119.0
C19 C20 C21 118.4(5)
C19 C20 H20 120.8
C21 C20 H20 120.8
C22 C21 C20 118.9(4)
C22 C21 H21 120.5
C20 C21 H21 120.7
C21 C22 N2 123.2(4)
C21 C22 H22 118.4
N2 C22 H22 118.4
N3 C23 N4 115.1(4)
N3 C23 N5 122.5(4)
N4 C23 N5 122.4(3)
N3 C23 Ir1 57.1(3)
N4 C23 Ir1 57.9(2)
N5 C23 Ir1 178.9(3)
N3 C24 C25 109.9(4)
N3 C24 C26 110.0(4)
C25 C24 C26 111.4(4)
N3 C24 H24 108.5
C25 C24 H24 108.5
C26 C24 H24 108.4
C24 C25 H25A 109.5
C24 C25 H25B 109.5
H25A C25 H25B 109.5
C24 C25 H25C 109.4
H25A C25 H25C 109.5
H25B C25 H25C 109.5
C24 C26 H26A 109.4
C24 C26 H26B 109.6
H26A C26 H26B 109.5
C24 C26 H26C 109.4
H26A C26 H26C 109.5
H26B C26 H26C 109.5
N4 C27 C29 110.7(4)
N4 C27 C28 109.7(3)
C29 C27 C28 110.4(4)
N4 C27 H27 108.7
C29 C27 H27 108.7
C28 C27 H27 108.7
C27 C28 H28A 109.5
C27 C28 H28B 109.5
H28A C28 H28B 109.5
C27 C28 H28C 109.4
H28A C28 H28C 109.5
H28B C28 H28C 109.5
C27 C29 H29A 109.4
C27 C29 H29B 109.5
H29A C29 H29B 109.5
C27 C29 H29C 109.5
H29A C29 H29C 109.5
H29B C29 H29C 109.5
C34 C30 C31 121.3(4)
C34 C30 N5 129.9(4)
C31 C30 N5 108.7(4)
C37 C31 C30 119.5(4)
C37 C31 C32 133.4(5)
C30 C31 C32 107.0(4)
C42 C32 C33 119.2(4)
C42 C32 C31 134.5(4)
C33 C32 C31 106.2(4)
N5 C33 C45 129.2(4)
N5 C33 C32 110.0(4)
C45 C33 C32 120.8(5)
C35 C34 C30 117.4(5)
C35 C34 H34 121.3
C30 C34 H34 121.3
C34 C35 C36 123.5(5)
C34 C35 H35 118.2
C36 C35 H35 118.3
C37 C36 C35 116.7(4)
C37 C36 C38 122.6(5)
C35 C36 C38 120.7(5)
C36 C37 C31 121.6(5)
C36 C37 H37 119.2
C31 C37 H37 119.2
C41 C38 C40 112.2(7)
C41 C38 C36 114.9(6)
C40 C38 C36 110.0(5)
C41 C38 C39 105.4(6)
C40 C38 C39 102.9(7)
C36 C38 C39 110.7(6)
C38 C39 H39A 109.1
C38 C39 H39B 109.6
H39A C39 H39B 109.5
C38 C39 H39C 109.7
H39A C39 H39C 109.5
H39B C39 H39C 109.5
C38 C40 H40A 109.8
C38 C40 H40B 109.2
H40A C40 H40B 109.5
C38 C40 H40C 109.4
H40A C40 H40C 109.5
H40B C40 H40C 109.5
C38 C41 H41A 111.2
C38 C41 H41B 107.9
H41A C41 H41B 109.5
C38 C41 H41C 109.3
H41A C41 H41C 109.5
H41B C41 H41C 109.5
C43 C42 C32 121.6(4)
C43 C42 H42 119.2
C32 C42 H42 119.2
C42 C43 C44 117.6(5)
C42 C43 C46 123.8(5)
C44 C43 C46 118.6(4)
C45 C44 C43 122.9(5)
C45 C44 H44 118.5
C43 C44 H44 118.6
C44 C45 C33 117.8(5)
C44 C45 H45 121.1
C33 C45 H45 121.2
C43 C46 C47 110.2(5)
C43 C46 C48 111.9(4)
C47 C46 C48 107.6(4)
C43 C46 C49 109.3(4)
C47 C46 C49 109.2(4)
C48 C46 C49 108.6(5)
C46 C47 H47A 109.7
C46 C47 H47B 109.3
H47A C47 H47B 109.5
C46 C47 H47C 109.5
H47A C47 H47C 109.5
H47B C47 H47C 109.5
C46 C48 H48A 109.5
C46 C48 H48B 109.4
H48A C48 H48B 109.5
C46 C48 H48C 109.5
H48A C48 H48C 109.5
H48B C48 H48C 109.5
C46 C49 H49A 109.7
C46 C49 H49B 109.4
H49A C49 H49B 109.5
C46 C49 H49C 109.4
H49A C49 H49C 109.5
H49B C49 H49C 109.5
C51 C50 C52 117.5(6)
C51 C50 C53 120.0(6)
C52 C50 C53 122.5(7)
C56 C51 C50 121.7(6)
C56 C51 H51 119.2
C50 C51 H51 119.1
C55 C52 C50 119.9(7)
C55 C52 H52 120.0
C50 C52 H52 120.0
C50 C53 H53A 109.6
C50 C53 H53B 109.4
H53A C53 H53B 109.5
C50 C53 H53C 109.3
H53A C53 H53C 109.5
H53B C53 H53C 109.5
C56 C54 C55 120.6(7)
C56 C54 H54 119.6
C55 C54 H54 119.8
C52 C55 C54 120.6(7)
C52 C55 H55 119.8
C54 C55 H55 119.7
C54 C56 C51 119.7(8)
C54 C56 H56 120.3
C51 C56 H56 120.1
C60 C57 C58 119.1(7)
C60 C57 C62 121.1(6)
C58 C57 C62 119.8(7)
C59 C58 C57 122.2(7)
C59 C58 H58 118.8
C57 C58 H58 119.0
C61 C59 C58 122.0(6)
C61 C59 H59 119.2
C58 C59 H59 118.8
C57 C60 C63 119.0(6)
C57 C60 H60 120.5
C63 C60 H60 120.5
C59 C61 C63 118.7(8)
C59 C61 H61 120.1
C63 C61 H61 121.1
C57 C62 H62A 109.3
C57 C62 H62B 109.8
H62A C62 H62B 109.5
C57 C62 H62C 109.3
H62A C62 H62C 109.5
H62B C62 H62C 109.5
C61 C63 C60 118.9(8)
C61 C63 H63 120.4
C60 C63 H63 120.7

loop_
_geom_bond_atom_site_label_1
_geom_bond_atom_site_label_2
_geom_bond_distance
Ir1 C12 1.996(4)
Ir1 C1 1.997(5)
Ir1 N2 2.022(4)
Ir1 N1 2.023(4)
Ir1 N3 2.172(4)
Ir1 N4 2.190(3)
Ir1 C23 2.583(5)
N1 C11 1.351(7)
N1 C7 1.361(6)
N2 C22 1.353(5)
N2 C18 1.374(5)
N3 C23 1.293(5)
N3 C24 1.447(6)
N4 C23 1.300(6)
N4 C27 1.474(5)
N5 C33 1.364(6)
N5 C30 1.400(6)
N5 C23 1.444(6)
C1 C2 1.364(7)
C1 C6 1.410(7)
C2 C3 1.401(7)
C2 C7 1.471(7)
C3 C5 1.377(8)
C3 H3 0.9500
C4 C6 1.386(7)
C4 C5 1.387(8)
C4 H4 0.9500
C5 H5 0.9500
C6 H6 0.9500
C7 C8 1.361(7)
C8 C9 1.385(8)
C8 H8 0.9500
C9 C10 1.383(8)
C9 H9 0.9500
C10 C11 1.379(7)
C10 H10 0.9500
C11 H11 0.9500
C12 C13 1.394(7)
C12 C17 1.401(6)
C13 C14 1.388(6)
C13 C18 1.445(6)
C14 C15 1.383(7)
C14 H14 0.9500
C15 C16 1.362(8)
C15 H15 0.9500
C16 C17 1.368(7)
C16 H16 0.9500
C17 H17 0.9500
C18 C19 1.368(7)
C19 C20 1.366(6)
C19 H19 0.9500
C20 C21 1.387(6)
C20 H20 0.9500
C21 C22 1.350(7)
C21 H21 0.9500
C22 H22 0.9500
C24 C25 1.508(8)
C24 C26 1.512(6)
C24 H24 1.0000
C25 H25A 0.9800
C25 H25B 0.9800
C25 H25C 0.9800
C26 H26A 0.9800
C26 H26B 0.9800
C26 H26C 0.9800
C27 C29 1.510(7)
C27 C28 1.520(7)
C27 H27 1.0000
C28 H28A 0.9800
C28 H28B 0.9800
C28 H28C 0.9800
C29 H29A 0.9800
C29 H29B 0.9800
C29 H29C 0.9800
C30 C34 1.378(7)
C30 C31 1.391(7)
C31 C37 1.374(6)
C31 C32 1.441(6)
C32 C42 1.390(7)
C32 C33 1.398(6)
C33 C45 1.395(7)
C34 C35 1.363(7)
C34 H34 0.9500
C35 C36 1.414(7)
C35 H35 0.9500
C36 C37 1.373(7)
C36 C38 1.514(8)
C37 H37 0.9500
C38 C41 1.449(10)
C38 C40 1.470(11)
C38 C39 1.535(11)
C39 H39A 0.9800
C39 H39B 0.9800
C39 H39C 0.9800
C40 H40A 0.9800
C40 H40B 0.9800
C40 H40C 0.9800
C41 H41A 0.9800
C41 H41B 0.9800
C41 H41C 0.9800
C42 C43 1.368(7)
C42 H42 0.9500
C43 C44 1.411(7)
C43 C46 1.513(8)
C44 C45 1.372(8)
C44 H44 0.9500
C45 H45 0.9500
C46 C47 1.522(8)
C46 C48 1.523(8)
C46 C49 1.529(6)
C47 H47A 0.9800
C47 H47B 0.9800
C47 H47C 0.9800
C48 H48A 0.9800
C48 H48B 0.9800
C48 H48C 0.9800
C49 H49A 0.9800
C49 H49B 0.9800
C49 H49C 0.9800
C50 C51 1.363(10)
C50 C52 1.394(9)
C50 C53 1.479(10)
C51 C56 1.352(11)
C51 H51 0.9500
C52 C55 1.346(11)
C52 H52 0.9500
C53 H53A 0.9800
C53 H53B 0.9800
C53 H53C 0.9800
C54 C56 1.337(10)
C54 C55 1.353(12)
C54 H54 0.9500
C55 H55 0.9500
C56 H56 0.9500
C57 C60 1.348(10)
C57 C58 1.357(8)
C57 C62 1.458(11)
C58 C59 1.332(11)
C58 H58 0.9500
C59 C61 1.307(11)
C59 H59 0.9500
C60 C63 1.414(13)
C60 H60 0.9500
C61 C63 1.409(10)
C61 H61 0.9500
C62 H62A 0.9800
C62 H62B 0.9800
C62 H62C 0.9800
C63 H63 0.9500
